data_8104859
loop_
_publ_author_name
'Qiao, Tian-Xu'
'Chen, Yu-Xiao'
'An, Jing-Yi'
'Nie, Feng-Mei'

_publ_section_title
;
 Crystal structure of {tris((1H-benzo[d]imidazol-2- yl)methyl)amine-\k 4
 N,N&#x2032;,N&#x2032;&#x2032;,N&#x2032;&#x2032;&#x2032;}-(succinato-\k 2
 O,O&#x2032;)nickel(II) -- methanol (1/4), C32H41N7NiO8
;
_journal_issue 2
_journal_name_full 'Zeitschrift f\"ur Kristallographie - New Crystal Structures'
_journal_page_first 459
_journal_page_last 461
_journal_paper_doi 10.1515/ncrs-2020-0608
_journal_volume 236
_journal_year 2021
_chemical_formula_moiety 'C28 H25 N7 Ni O4, 4(C H4 O)'
_chemical_formula_sum 'C32 H41 N7 Ni O8'
_chemical_formula_weight 710.43
_space_group_crystal_system monoclinic
_space_group_IT_number 14
_space_group_name_Hall '-P 2ybc'
_space_group_name_H-M_alt 'P 1 21/c 1'
_atom_sites_solution_hydrogens geom
_atom_sites_solution_primary iterative
_cell_angle_alpha 90
_cell_angle_beta 108.532(6)
_cell_angle_gamma 90
_cell_formula_units_Z 4
_cell_length_a 10.0076(5)
_cell_length_b 18.6516(10)
_cell_length_c 19.0893(18)
_cell_measurement_reflns_used 3018
_cell_measurement_temperature 111.90(10)
_cell_measurement_theta_max 25.8850
_cell_measurement_theta_min 3.5470
_cell_volume 3378.4(4)
_computing_cell_refinement
;
CrysAlisPro, Agilent Technologies,
Version 1.171.37.35 (release 13-08-2014 CrysAlis171 .NET)
(compiled Aug 13 2014,18:06:01)
;
_computing_data_collection
;
CrysAlisPro, Agilent Technologies,
Version 1.171.37.35 (release 13-08-2014 CrysAlis171 .NET)
(compiled Aug 13 2014,18:06:01)
;
_computing_data_reduction
;
CrysAlisPro, Agilent Technologies,
Version 1.171.37.35 (release 13-08-2014 CrysAlis171 .NET)
(compiled Aug 13 2014,18:06:01)
;
_computing_molecular_graphics 'Olex2 1.3 (Dolomanov et al., 2009)'
_computing_publication_material 'Olex2 1.3 (Dolomanov et al., 2009)'
_computing_structure_refinement 'SHELXL 2018/3 (Sheldrick, 2015)'
_computing_structure_solution 'olex2.solve 1.3 (Bourhis et al., 2015)'
_diffrn_ambient_environment N~2~
_diffrn_ambient_temperature 111.90(10)
_diffrn_detector 'CCD plate'
_diffrn_detector_area_resol_mean 16.0971
_diffrn_detector_type Eos
_diffrn_measured_fraction_theta_full 0.998
_diffrn_measured_fraction_theta_max 0.998
_diffrn_measurement_details
;
#__ type_ start__ end____ width___ exp.time_
  1 omega  -28.00   43.00   1.0000    6.0000
omega____ theta____ kappa____ phi______ frames
    -      -13.2647   77.0000   30.0000 71

#__ type_ start__ end____ width___ exp.time_
  2 omega   23.00   83.00   1.0000    6.0000
omega____ theta____ kappa____ phi______ frames
    -       18.5772   77.0000  120.0000 60

#__ type_ start__ end____ width___ exp.time_
  3 omega   42.00   83.00   1.0000    6.0000
omega____ theta____ kappa____ phi______ frames
    -       18.5772   77.0000  -90.0000 41

#__ type_ start__ end____ width___ exp.time_
  4 omega    0.00   71.00   1.0000    6.0000
omega____ theta____ kappa____ phi______ frames
    -       18.5772   77.0000 -120.0000 71
;
_diffrn_measurement_device 'four-circle diffractometer'
_diffrn_measurement_device_type 'Xcalibur, Eos, Gemini'
_diffrn_measurement_method '\w scans'
_diffrn_orient_matrix_UB_11 -0.0571413000
_diffrn_orient_matrix_UB_12 -0.0231086000
_diffrn_orient_matrix_UB_13 -0.0107660000
_diffrn_orient_matrix_UB_21 0.0326078000
_diffrn_orient_matrix_UB_22 -0.0168715000
_diffrn_orient_matrix_UB_23 -0.0259376000
_diffrn_orient_matrix_UB_31 0.0305740000
_diffrn_orient_matrix_UB_32 -0.0251145000
_diffrn_orient_matrix_UB_33 0.0272849000
_diffrn_radiation_monochromator graphite
_diffrn_radiation_probe x-ray
_diffrn_radiation_type 'Mo K\a'
_diffrn_radiation_wavelength 0.71073
_diffrn_reflns_av_R_equivalents 0.0553
_diffrn_reflns_av_unetI/netI 0.0778
_diffrn_reflns_Laue_measured_fraction_full 0.998
_diffrn_reflns_Laue_measured_fraction_max 0.998
_diffrn_reflns_limit_h_max 12
_diffrn_reflns_limit_h_min -10
_diffrn_reflns_limit_k_max 23
_diffrn_reflns_limit_k_min -18
_diffrn_reflns_limit_l_max 14
_diffrn_reflns_limit_l_min -23
_diffrn_reflns_number 16175
_diffrn_reflns_point_group_measured_fraction_full 0.998
_diffrn_reflns_point_group_measured_fraction_max 0.998
_diffrn_reflns_theta_full 25.242
_diffrn_reflns_theta_max 26.000
_diffrn_reflns_theta_min 2.933
_diffrn_source 'Enhance (Mo) X-ray Source'
_exptl_absorpt_coefficient_mu 0.635
_exptl_absorpt_correction_T_max 1.00000
_exptl_absorpt_correction_T_min 0.95145
_exptl_absorpt_correction_type multi-scan
_exptl_absorpt_process_details
;
CrysAlisPro, Agilent Technologies,
Version 1.171.37.35 (release 13-08-2014 CrysAlis171 .NET)
(compiled Aug 13 2014,18:06:01)
Empirical absorption correction using spherical harmonics,
 implemented in SCALE3 ABSPACK scaling algorithm.
;
_exptl_crystal_density_diffrn 1.397
_exptl_crystal_density_method 'not measured'
_exptl_crystal_description block
_exptl_crystal_F_000 1496
_exptl_crystal_size_max 0.34
_exptl_crystal_size_mid 0.32
_exptl_crystal_size_min 0.3
_refine_diff_density_max 1.092
_refine_diff_density_min -0.833
_refine_diff_density_rms 0.080
_refine_ls_extinction_coef .
_refine_ls_extinction_method none
_refine_ls_goodness_of_fit_ref 1.028
_refine_ls_hydrogen_treatment constr
_refine_ls_matrix_type full
_refine_ls_number_parameters 448
_refine_ls_number_reflns 6632
_refine_ls_number_restraints 0
_refine_ls_restrained_S_all 1.028
_refine_ls_R_factor_all 0.0921
_refine_ls_R_factor_gt 0.0607
_refine_ls_shift/su_max 0.001
_refine_ls_shift/su_mean 0.000
_refine_ls_structure_factor_coef Fsqd
_refine_ls_weighting_details 'w=1/[\s^2^(Fo^2^)+(0.0364P)^2^+4.4223P] where P=(Fo^2^+2Fc^2^)/3'
_refine_ls_weighting_scheme calc
_refine_ls_wR_factor_gt 0.1176
_refine_ls_wR_factor_ref 0.1340
_reflns_Friedel_coverage 0.000
_reflns_Friedel_fraction_full .
_reflns_Friedel_fraction_max .
_reflns_number_gt 4640
_reflns_number_total 6632
_reflns_threshold_expression 'I > 2\s(I)'
_cod_data_source_file suppl_j_ncrs-2020-0608_suppl.cif
_cod_data_source_block exp_6649
_cod_database_code 8104859
_shelx_space_group_comment
;
The symmetry employed for this shelxl refinement is uniquely defined
by the following loop, which should always be used as a source of
symmetry information in preference to the above space-group names.
They are only intended as comments.
;
_shelx_estimated_absorpt_t_max 0.832
_shelx_estimated_absorpt_t_min 0.813
_reflns_odcompleteness_completeness 99.79
_reflns_odcompleteness_iscentric 1
_reflns_odcompleteness_theta 26.32
_olex2_refinement_description
;
1. Fixed Uiso
 At 1.2 times of:
  All C(H) groups, All C(H,H) groups, All N(H) groups
 At 1.5 times of:
  All C(H,H,H) groups, All O(H) groups
2. Uiso/Uaniso restraints and constraints
Uanis(C28) = Uanis(C28')
Uanis(C27) = Uanis(C27')
3. Others
 Sof(C28')=Sof(H28C)=Sof(H28D)=Sof(C27')=Sof(H27C)=Sof(H27D)=1-FVAR(1)
 Sof(C27)=Sof(H27A)=Sof(H27B)=Sof(C28)=Sof(H28A)=Sof(H28B)=FVAR(1)
4.a Secondary CH2 refined with riding coordinates:
 C1(H1A,H1B), C9(H9A,H9B), C17(H17A,H17B), C27(H27A,H27B), C28(H28A,H28B),
 C28'(H28C,H28D), C27'(H27C,H27D)
4.b Aromatic/amide H refined with riding coordinates:
 N3(H3), N5(H5), C8(H8), N7(H7), C21(H21), C16(H16), C5(H5A), C15(H15),
 C23(H23), C24(H24), C22(H22), C14(H14), C7(H7A), C13(H13), C6(H6)
4.c Idealised Me refined as rotating group:
 C29(H29A,H29B,H29C), C31(H31A,H31B,H31C), C32(H32A,H32B,H32C), C30(H30A,H30B,
 H30C)
4.d Idealised tetrahedral OH refined as rotating group:
 O5(H5B), O7(H7B), O8(H8A), O6(H6A)
;

loop_
_space_group_symop_operation_xyz
'x, y, z'
'-x, y+1/2, -z+1/2'
'-x, -y, -z'
'x, -y-1/2, z-1/2'

loop_
_atom_site_label
_atom_site_type_symbol
_atom_site_fract_x
_atom_site_fract_y
_atom_site_fract_z
_atom_site_U_iso_or_equiv
_atom_site_adp_type
_atom_site_occupancy
_atom_site_site_symmetry_order
_atom_site_calc_flag
_atom_site_refinement_flags_posn
_atom_site_refinement_flags_adp
_atom_site_refinement_flags_occupancy
_atom_site_disorder_assembly
_atom_site_disorder_group
C1 C -0.2079(3) 0.35410(19) 0.13583(18) 0.0209(7) Uani 1 1 d . . . . .
H1A H -0.273228 0.395496 0.124452 0.025 Uiso 1 1 calc R U . . .
H1B H -0.265262 0.309762 0.125465 0.025 Uiso 1 1 calc R U . . .
C2 C -0.1232(3) 0.35589(17) 0.21544(18) 0.0156(7) Uani 1 1 d . . . . .
C3 C 0.0529(4) 0.35991(18) 0.31572(19) 0.0225(8) Uani 1 1 d . . . . .
C4 C -0.0697(4) 0.35832(18) 0.33607(19) 0.0223(8) Uani 1 1 d . . . . .
C5 C -0.0652(5) 0.3596(2) 0.4096(2) 0.0378(10) Uani 1 1 d . . . . .
H5A H -0.148847 0.358306 0.422916 0.045 Uiso 1 1 calc R U . . .
C6 C 0.0653(5) 0.3629(3) 0.4619(2) 0.0605(15) Uani 1 1 d . . . . .
H6 H 0.072830 0.363675 0.512809 0.073 Uiso 1 1 calc R U . . .
C7 C 0.1876(5) 0.3651(3) 0.4415(2) 0.0640(16) Uani 1 1 d . . . . .
H7A H 0.276241 0.367728 0.479218 0.077 Uiso 1 1 calc R U . . .
C8 C 0.1849(4) 0.3636(2) 0.3690(2) 0.0385(11) Uani 1 1 d . . . . .
H8 H 0.269026 0.364986 0.356023 0.046 Uiso 1 1 calc R U . . .
C9 C -0.1369(4) 0.42405(18) 0.04423(19) 0.0233(8) Uani 1 1 d . . . . .
H9A H -0.236349 0.439825 0.030601 0.028 Uiso 1 1 calc R U . . .
H9B H -0.112959 0.416519 -0.001719 0.028 Uiso 1 1 calc R U . . .
C10 C -0.0420(4) 0.47997(18) 0.09122(19) 0.0216(8) Uani 1 1 d . . . . .
C11 C 0.1407(3) 0.52716(18) 0.17066(19) 0.0205(8) Uani 1 1 d . . . . .
C12 C 0.0514(4) 0.58354(18) 0.1359(2) 0.0220(8) Uani 1 1 d . . . . .
C13 C 0.0850(4) 0.65469(19) 0.1541(2) 0.0287(9) Uani 1 1 d . . . . .
H13 H 0.023488 0.692540 0.130617 0.034 Uiso 1 1 calc R U . . .
C14 C 0.2115(4) 0.6679(2) 0.2079(2) 0.0367(10) Uani 1 1 d . . . . .
H14 H 0.238549 0.716000 0.221546 0.044 Uiso 1 1 calc R U . . .
C15 C 0.3014(4) 0.6119(2) 0.2430(2) 0.0338(9) Uani 1 1 d . . . . .
H15 H 0.388310 0.623173 0.279604 0.041 Uiso 1 1 calc R U . . .
C16 C 0.2673(4) 0.54087(19) 0.2258(2) 0.0261(8) Uani 1 1 d . . . . .
H16 H 0.327635 0.503115 0.250581 0.031 Uiso 1 1 calc R U . . .
C17 C -0.1357(4) 0.29061(19) 0.0414(2) 0.0321(9) Uani 1 1 d . . . . .
H17A H -0.094032 0.297107 0.001200 0.039 Uiso 1 1 calc R U . . .
H17B H -0.236986 0.279055 0.019120 0.039 Uiso 1 1 calc R U . . .
C18 C -0.0617(4) 0.23234(19) 0.0923(2) 0.0279(9) Uani 1 1 d . . . . .
C19 C 0.0899(4) 0.18070(18) 0.1843(2) 0.0243(8) Uani 1 1 d . . . . .
C20 C -0.0109(4) 0.12876(19) 0.1504(2) 0.0280(9) Uani 1 1 d . . . . .
C21 C -0.0043(4) 0.05951(19) 0.1778(2) 0.0314(9) Uani 1 1 d . . . . .
H21 H -0.072449 0.024329 0.154316 0.038 Uiso 1 1 calc R U . . .
C22 C 0.1054(4) 0.0443(2) 0.2404(2) 0.0359(10) Uani 1 1 d . . . . .
H22 H 0.113444 -0.002661 0.260660 0.043 Uiso 1 1 calc R U . . .
C23 C 0.2057(4) 0.0961(2) 0.2753(3) 0.0382(10) Uani 1 1 d . . . . .
H23 H 0.279570 0.083534 0.318870 0.046 Uiso 1 1 calc R U . . .
C24 C 0.2001(4) 0.1647(2) 0.2480(2) 0.0356(10) Uani 1 1 d . . . . .
H24 H 0.268694 0.199605 0.271730 0.043 Uiso 1 1 calc R U . . .
C25 C 0.4248(4) 0.33511(18) 0.2196(2) 0.0246(8) Uani 1 1 d . . . . .
C26 C 0.2643(5) 0.3365(2) 0.0444(2) 0.0411(11) Uani 1 1 d . . . . .
C27 C 0.4526(10) 0.2907(5) 0.1503(5) 0.0196(14) Uani 0.497(5) 1 d . . P A 1
H27A H 0.509596 0.321924 0.128771 0.024 Uiso 0.497(5) 1 calc R U P A 1
H27B H 0.511185 0.248353 0.171320 0.024 Uiso 0.497(5) 1 calc R U P A 1
C27' C 0.4153(10) 0.2781(5) 0.1700(5) 0.0196(14) Uani 0.503(5) 1 d . . P A 2
H27C H 0.327782 0.250541 0.163723 0.024 Uiso 0.503(5) 1 calc R U P A 2
H27D H 0.496597 0.245384 0.189502 0.024 Uiso 0.503(5) 1 calc R U P A 2
C28 C 0.3269(7) 0.2649(4) 0.0875(4) 0.0204(11) Uani 0.497(5) 1 d . . P A 1
H28A H 0.257068 0.241001 0.106518 0.024 Uiso 0.497(5) 1 calc R U P A 1
H28B H 0.356324 0.231049 0.055197 0.024 Uiso 0.497(5) 1 calc R U P A 1
C28' C 0.4148(7) 0.3092(4) 0.0950(4) 0.0204(11) Uani 0.503(5) 1 d . . P A 2
H28C H 0.448615 0.271925 0.067790 0.024 Uiso 0.503(5) 1 calc R U P A 2
H28D H 0.482006 0.349771 0.104165 0.024 Uiso 0.503(5) 1 calc R U P A 2
C29 C 0.6529(5) 0.5039(2) 0.3587(2) 0.0454(11) Uani 1 1 d . . . . .
H29A H 0.599986 0.532994 0.316275 0.068 Uiso 1 1 calc R U . . .
H29B H 0.732629 0.480966 0.348218 0.068 Uiso 1 1 calc R U . . .
H29C H 0.688129 0.534561 0.402420 0.068 Uiso 1 1 calc R U . . .
C30 C 0.5114(5) 0.2784(4) -0.0970(3) 0.0788(19) Uani 1 1 d . . . . .
H30A H 0.505314 0.307451 -0.140611 0.118 Uiso 1 1 calc R U . . .
H30B H 0.422805 0.252236 -0.105007 0.118 Uiso 1 1 calc R U . . .
H30C H 0.589201 0.244113 -0.088428 0.118 Uiso 1 1 calc R U . . .
C31 C -0.4254(7) 0.0810(6) 0.0464(4) 0.173(5) Uani 1 1 d . . . . .
H31A H -0.515824 0.062527 0.014271 0.259 Uiso 1 1 calc R U . . .
H31B H -0.442210 0.118898 0.078069 0.259 Uiso 1 1 calc R U . . .
H31C H -0.372033 0.041951 0.077159 0.259 Uiso 1 1 calc R U . . .
C32 C 0.4594(4) 0.4982(3) 0.1160(2) 0.0477(12) Uani 1 1 d . . . . .
H32A H 0.366858 0.475068 0.097356 0.072 Uiso 1 1 calc R U . . .
H32B H 0.447573 0.550377 0.112812 0.072 Uiso 1 1 calc R U . . .
H32C H 0.504937 0.484324 0.167646 0.072 Uiso 1 1 calc R U . . .
N1 N -0.1174(3) 0.35652(14) 0.08711(15) 0.0203(6) Uani 1 1 d . . . . .
N2 N 0.0154(3) 0.35792(14) 0.23932(14) 0.0165(6) Uani 1 1 d . . . . .
N3 N -0.1805(3) 0.35595(14) 0.27041(15) 0.0183(6) Uani 1 1 d . . . . .
H3 H -0.270865 0.354720 0.265559 0.022 Uiso 1 1 calc R U . . .
N4 N 0.0787(3) 0.46250(15) 0.14095(15) 0.0193(6) Uani 1 1 d . . . . .
N5 N -0.0646(3) 0.55125(15) 0.08568(15) 0.0217(7) Uani 1 1 d . . . . .
H5 H -0.138937 0.573146 0.055888 0.026 Uiso 1 1 calc R U . . .
N6 N 0.0550(3) 0.24494(15) 0.14593(17) 0.0245(7) Uani 1 1 d . . . . .
N7 N -0.1068(4) 0.16396(16) 0.09182(17) 0.0336(8) Uani 1 1 d . . . . .
H7 H -0.182998 0.145281 0.060194 0.040 Uiso 1 1 calc R U . . .
Ni1 Ni 0.10551(5) 0.35324(2) 0.15663(3) 0.02142(14) Uani 1 1 d . . . . .
O1 O 0.3085(2) 0.35461(14) 0.22464(16) 0.0396(7) Uani 1 1 d . . . . .
O2 O 0.5401(2) 0.35651(13) 0.26313(12) 0.0253(6) Uani 1 1 d . . . . .
O3 O 0.1566(3) 0.35167(13) 0.05988(15) 0.0345(7) Uani 1 1 d . . . . .
O4 O 0.2918(3) 0.36258(15) -0.00957(14) 0.0347(7) Uani 1 1 d . . . . .
O5 O 0.5632(3) 0.45025(15) 0.37227(14) 0.0376(7) Uani 1 1 d . . . . .
H5B H 0.543087 0.420215 0.337695 0.056 Uiso 1 1 calc R U . . .
O6 O 0.5354(4) 0.3229(4) -0.0354(3) 0.148(3) Uani 1 1 d . . . . .
H6A H 0.457870 0.335828 -0.031219 0.222 Uiso 1 1 calc R U . . .
O7 O -0.3525(5) 0.1073(2) 0.00527(18) 0.0793(13) Uani 1 1 d . . . . .
H7B H -0.383861 0.090430 -0.037661 0.119 Uiso 1 1 calc R U . . .
O8 O 0.5417(4) 0.4769(3) 0.0743(3) 0.118(2) Uani 1 1 d . . . . .
H8A H 0.492191 0.453989 0.037272 0.178 Uiso 1 1 calc R U . . .

loop_
_atom_site_aniso_label
_atom_site_aniso_U_11
_atom_site_aniso_U_22
_atom_site_aniso_U_33
_atom_site_aniso_U_23
_atom_site_aniso_U_13
_atom_site_aniso_U_12
Ni1 0.0198(3) 0.0177(2) 0.0318(3) 0.0062(2) 0.01535(19) 0.00430(19)
O2 0.0133(12) 0.0410(16) 0.0203(13) -0.0032(11) 0.0035(10) -0.0022(11)
N2 0.0130(14) 0.0160(15) 0.0195(15) -0.0001(12) 0.0039(11) -0.0004(11)
N1 0.0271(16) 0.0173(15) 0.0181(15) 0.0006(12) 0.0093(12) 0.0009(12)
O3 0.0494(18) 0.0230(14) 0.0467(17) 0.0045(12) 0.0375(14) 0.0060(12)
O4 0.0238(14) 0.0593(19) 0.0247(15) -0.0049(13) 0.0130(11) -0.0043(13)
N3 0.0129(14) 0.0226(16) 0.0223(16) 0.0029(12) 0.0097(12) 0.0018(12)
N4 0.0156(15) 0.0193(16) 0.0248(16) 0.0037(12) 0.0090(12) 0.0033(12)
O1 0.0137(14) 0.0373(17) 0.069(2) 0.0271(15) 0.0151(13) 0.0078(12)
C2 0.0144(17) 0.0131(16) 0.0199(17) -0.0001(14) 0.0064(13) 0.0005(13)
N5 0.0231(16) 0.0213(16) 0.0229(16) 0.0088(12) 0.0103(13) 0.0081(12)
C4 0.027(2) 0.0173(18) 0.0233(19) -0.0004(15) 0.0089(15) -0.0043(15)
N6 0.0321(18) 0.0145(16) 0.0323(18) 0.0039(13) 0.0179(14) 0.0039(13)
C1 0.0151(18) 0.0251(19) 0.0214(19) 0.0027(15) 0.0042(14) -0.0019(14)
C18 0.050(3) 0.017(2) 0.021(2) 0.0002(15) 0.0183(18) 0.0011(17)
C10 0.024(2) 0.0192(19) 0.026(2) 0.0053(15) 0.0151(15) 0.0043(15)
C8 0.026(2) 0.051(3) 0.029(2) 0.0171(19) -0.0036(17) -0.0179(19)
C3 0.0229(19) 0.0205(19) 0.0203(19) 0.0016(15) 0.0014(14) -0.0055(15)
N7 0.055(2) 0.0208(18) 0.0242(18) -0.0064(13) 0.0107(16) -0.0074(15)
C9 0.027(2) 0.022(2) 0.021(2) 0.0059(15) 0.0087(15) 0.0031(15)
C11 0.0199(19) 0.0192(19) 0.026(2) 0.0060(15) 0.0129(15) 0.0020(14)
C21 0.050(3) 0.0154(19) 0.038(2) -0.0049(17) 0.027(2) -0.0060(17)
C19 0.029(2) 0.0182(19) 0.035(2) 0.0030(16) 0.0241(17) 0.0049(15)
C12 0.0200(19) 0.022(2) 0.028(2) 0.0065(15) 0.0124(15) 0.0026(15)
C16 0.023(2) 0.022(2) 0.033(2) 0.0078(16) 0.0102(16) 0.0050(15)
C25 0.0136(19) 0.0205(19) 0.037(2) 0.0101(16) 0.0034(16) 0.0005(14)
C17 0.052(3) 0.025(2) 0.017(2) -0.0008(15) 0.0074(17) 0.0009(18)
C5 0.053(3) 0.036(2) 0.028(2) -0.0036(18) 0.0178(19) -0.017(2)
C15 0.029(2) 0.024(2) 0.045(3) 0.0019(18) 0.0077(18) -0.0023(17)
C23 0.028(2) 0.028(2) 0.059(3) 0.013(2) 0.015(2) 0.0070(18)
C26 0.048(3) 0.056(3) 0.021(2) 0.0141(19) 0.0145(19) 0.036(2)
C20 0.041(2) 0.022(2) 0.028(2) -0.0022(16) 0.0211(18) 0.0013(17)
C24 0.024(2) 0.026(2) 0.059(3) 0.0119(19) 0.0161(19) 0.0026(16)
C22 0.048(3) 0.020(2) 0.051(3) 0.0077(18) 0.032(2) 0.0049(18)
C14 0.043(3) 0.019(2) 0.045(3) -0.0007(18) 0.010(2) -0.0019(17)
C7 0.064(3) 0.088(4) 0.023(2) 0.023(2) -0.010(2) -0.041(3)
C13 0.029(2) 0.021(2) 0.037(2) 0.0071(17) 0.0119(17) 0.0052(16)
C6 0.077(4) 0.084(4) 0.018(2) 0.000(2) 0.011(2) -0.043(3)
O5 0.0406(17) 0.0485(19) 0.0256(16) -0.0059(13) 0.0132(13) 0.0026(14)
O7 0.135(4) 0.062(2) 0.0252(19) -0.0073(17) 0.003(2) -0.054(2)
C29 0.052(3) 0.044(3) 0.044(3) -0.005(2) 0.021(2) 0.004(2)
C31 0.052(4) 0.423(17) 0.048(4) -0.057(7) 0.022(3) -0.013(7)
C27 0.019(5) 0.022(4) 0.019(5) 0.005(3) 0.007(2) 0.005(3)
C28 0.014(3) 0.022(3) 0.024(3) -0.003(2) 0.005(2) 0.0010(18)
C32 0.038(3) 0.065(3) 0.039(3) 0.016(2) 0.011(2) 0.000(2)
O8 0.101(3) 0.161(5) 0.136(4) 0.091(4) 0.099(3) 0.095(3)
O6 0.030(2) 0.336(8) 0.084(3) -0.119(4) 0.024(2) -0.026(3)
C30 0.049(3) 0.138(6) 0.042(3) -0.025(3) 0.003(2) -0.020(3)
C28' 0.014(3) 0.022(3) 0.024(3) -0.003(2) 0.005(2) 0.0010(18)
C27' 0.019(5) 0.022(4) 0.019(5) 0.005(3) 0.007(2) 0.005(3)

loop_
_atom_type_symbol
_atom_type_description
_atom_type_scat_dispersion_real
_atom_type_scat_dispersion_imag
_atom_type_scat_source
C C 0.0033 0.0016 'International Tables Vol C Tables 4.2.6.8 and 6.1.1.4'
H H 0.0000 0.0000 'International Tables Vol C Tables 4.2.6.8 and 6.1.1.4'
N N 0.0061 0.0033 'International Tables Vol C Tables 4.2.6.8 and 6.1.1.4'
Ni Ni 0.3393 1.1124 'International Tables Vol C Tables 4.2.6.8 and 6.1.1.4'
O O 0.0106 0.0060 'International Tables Vol C Tables 4.2.6.8 and 6.1.1.4'

loop_
_geom_angle_atom_site_label_1
_geom_angle_atom_site_label_2
_geom_angle_atom_site_label_3
_geom_angle
_geom_angle_site_symmetry_1
_geom_angle_site_symmetry_3
N2 Ni1 N1 81.59(10) . .
N2 Ni1 O3 168.82(11) . .
N2 Ni1 N4 90.06(10) . .
N2 Ni1 N6 87.95(11) . .
O3 Ni1 N1 87.31(11) . .
O3 Ni1 N6 91.14(11) . .
N4 Ni1 N1 79.95(10) . .
N4 Ni1 O3 86.68(10) . .
N4 Ni1 N6 158.36(11) . .
O1 Ni1 N2 95.88(11) . .
O1 Ni1 N1 176.64(11) . .
O1 Ni1 O3 95.16(11) . .
O1 Ni1 N4 97.90(11) . .
O1 Ni1 N6 103.74(11) . .
N6 Ni1 N1 78.44(11) . .
C2 N2 Ni1 113.9(2) . .
C2 N2 C3 105.6(3) . .
C3 N2 Ni1 140.5(2) . .
C1 N1 Ni1 108.84(19) . .
C9 N1 Ni1 106.6(2) . .
C9 N1 C1 111.8(3) . .
C9 N1 C17 114.1(3) . .
C17 N1 Ni1 104.1(2) . .
C17 N1 C1 110.8(3) . .
C26 O3 Ni1 134.3(3) . .
C2 N3 H3 126.6 . .
C2 N3 C4 106.8(3) . .
C4 N3 H3 126.6 . .
C10 N4 Ni1 113.3(2) . .
C10 N4 C11 105.5(3) . .
C11 N4 Ni1 140.9(2) . .
C25 O1 Ni1 135.4(3) . .
N2 C2 N3 113.1(3) . .
N2 C2 C1 123.4(3) . .
N3 C2 C1 123.4(3) . .
C10 N5 H5 126.5 . .
C10 N5 C12 106.9(3) . .
C12 N5 H5 126.5 . .
N3 C4 C3 105.6(3) . .
N3 C4 C5 132.4(3) . .
C5 C4 C3 122.0(3) . .
C18 N6 Ni1 112.4(2) . .
C18 N6 C19 105.7(3) . .
C19 N6 Ni1 140.7(3) . .
N1 C1 H1A 109.2 . .
N1 C1 H1B 109.2 . .
C2 C1 N1 112.0(3) . .
C2 C1 H1A 109.2 . .
C2 C1 H1B 109.2 . .
H1A C1 H1B 107.9 . .
N6 C18 N7 112.9(3) . .
N6 C18 C17 121.0(3) . .
N7 C18 C17 126.0(4) . .
N4 C10 N5 113.1(3) . .
N4 C10 C9 121.3(3) . .
N5 C10 C9 125.5(3) . .
C3 C8 H8 121.7 . .
C7 C8 H8 121.7 . .
C7 C8 C3 116.6(4) . .
N2 C3 C4 108.8(3) . .
N2 C3 C8 130.4(3) . .
C8 C3 C4 120.8(3) . .
C18 N7 H7 126.4 . .
C18 N7 C20 107.3(3) . .
C20 N7 H7 126.4 . .
N1 C9 C10 108.3(3) . .
N1 C9 H9A 110.0 . .
N1 C9 H9B 110.0 . .
C10 C9 H9A 110.0 . .
C10 C9 H9B 110.0 . .
H9A C9 H9B 108.4 . .
N4 C11 C12 108.8(3) . .
C16 C11 N4 130.5(3) . .
C16 C11 C12 120.7(3) . .
C20 C21 H21 121.6 . .
C22 C21 H21 121.6 . .
C22 C21 C20 116.8(4) . .
N6 C19 C20 109.2(3) . .
N6 C19 C24 130.0(3) . .
C24 C19 C20 120.7(3) . .
N5 C12 C11 105.6(3) . .
C13 C12 N5 132.2(3) . .
C13 C12 C11 122.1(3) . .
C11 C16 H16 121.5 . .
C15 C16 C11 117.0(3) . .
C15 C16 H16 121.5 . .
O2 C25 C27 109.6(4) . .
O2 C25 C27' 122.5(5) . .
O1 C25 O2 122.6(4) . .
O1 C25 C27 127.1(5) . .
O1 C25 C27' 114.0(5) . .
N1 C17 C18 106.1(3) . .
N1 C17 H17A 110.5 . .
N1 C17 H17B 110.5 . .
C18 C17 H17A 110.5 . .
C18 C17 H17B 110.5 . .
H17A C17 H17B 108.7 . .
C4 C5 H5A 121.5 . .
C6 C5 C4 117.1(4) . .
C6 C5 H5A 121.5 . .
C16 C15 H15 119.1 . .
C16 C15 C14 121.9(4) . .
C14 C15 H15 119.1 . .
C24 C23 H23 119.2 . .
C24 C23 C22 121.7(4) . .
C22 C23 H23 119.2 . .
O3 C26 O4 123.1(3) . .
O3 C26 C28 107.4(4) . .
O3 C26 C28' 131.0(4) . .
O4 C26 C28 127.0(4) . .
O4 C26 C28' 102.2(4) . .
N7 C20 C21 133.1(4) . .
N7 C20 C19 105.0(3) . .
C21 C20 C19 121.9(4) . .
C19 C24 H24 121.4 . .
C23 C24 C19 117.1(4) . .
C23 C24 H24 121.4 . .
C21 C22 C23 121.7(4) . .
C21 C22 H22 119.1 . .
C23 C22 H22 119.1 . .
C15 C14 H14 119.2 . .
C13 C14 C15 121.5(4) . .
C13 C14 H14 119.2 . .
C8 C7 H7A 118.6 . .
C8 C7 C6 122.8(4) . .
C6 C7 H7A 118.6 . .
C12 C13 H13 121.6 . .
C14 C13 C12 116.8(3) . .
C14 C13 H13 121.6 . .
C5 C6 C7 120.9(4) . .
C5 C6 H6 119.6 . .
C7 C6 H6 119.6 . .
C29 O5 H5B 109.5 . .
C31 O7 H7B 109.5 . .
O5 C29 H29A 109.5 . .
O5 C29 H29B 109.5 . .
O5 C29 H29C 109.5 . .
H29A C29 H29B 109.5 . .
H29A C29 H29C 109.5 . .
H29B C29 H29C 109.5 . .
O7 C31 H31A 109.5 . .
O7 C31 H31B 109.5 . .
O7 C31 H31C 109.5 . .
H31A C31 H31B 109.5 . .
H31A C31 H31C 109.5 . .
H31B C31 H31C 109.5 . .
C25 C27 H27A 107.6 . .
C25 C27 H27B 107.6 . .
H27A C27 H27B 107.0 . .
C28 C27 C25 118.8(7) . .
C28 C27 H27A 107.6 . .
C28 C27 H27B 107.6 . .
C26 C28 H28A 111.1 . .
C26 C28 H28B 111.1 . .
C27 C28 C26 103.5(6) . .
C27 C28 H28A 111.1 . .
C27 C28 H28B 111.1 . .
H28A C28 H28B 109.0 . .
H32A C32 H32B 109.5 . .
H32A C32 H32C 109.5 . .
H32B C32 H32C 109.5 . .
O8 C32 H32A 109.5 . .
O8 C32 H32B 109.5 . .
O8 C32 H32C 109.5 . .
C32 O8 H8A 109.5 . .
C30 O6 H6A 109.5 . .
O6 C30 H30A 109.5 . .
O6 C30 H30B 109.5 . .
O6 C30 H30C 109.5 . .
H30A C30 H30B 109.5 . .
H30A C30 H30C 109.5 . .
H30B C30 H30C 109.5 . .
C26 C28' H28C 108.8 . .
C26 C28' H28D 108.8 . .
H28C C28' H28D 107.6 . .
C27' C28' C26 114.0(6) . .
C27' C28' H28C 108.8 . .
C27' C28' H28D 108.8 . .
C25 C27' C28' 108.7(7) . .
C25 C27' H27C 110.0 . .
C25 C27' H27D 110.0 . .
C28' C27' H27C 110.0 . .
C28' C27' H27D 110.0 . .
H27C C27' H27D 108.3 . .

loop_
_geom_bond_atom_site_label_1
_geom_bond_atom_site_label_2
_geom_bond_distance
_geom_bond_site_symmetry_2
Ni1 N2 2.054(3) .
Ni1 N1 2.205(3) .
Ni1 O3 2.067(2) .
Ni1 N4 2.065(3) .
Ni1 O1 2.033(3) .
Ni1 N6 2.077(3) .
O2 C25 1.254(4) .
N2 C2 1.315(4) .
N2 C3 1.386(4) .
N1 C1 1.491(4) .
N1 C9 1.481(4) .
N1 C17 1.485(4) .
O3 C26 1.237(4) .
O4 C26 1.246(4) .
N3 H3 0.8800 .
N3 C2 1.346(4) .
N3 C4 1.385(4) .
N4 C10 1.319(4) .
N4 C11 1.392(4) .
O1 C25 1.252(4) .
C2 C1 1.487(4) .
N5 H5 0.8800 .
N5 C10 1.347(4) .
N5 C12 1.387(4) .
C4 C3 1.401(5) .
C4 C5 1.389(5) .
N6 C18 1.306(5) .
N6 C19 1.390(4) .
C1 H1A 0.9900 .
C1 H1B 0.9900 .
C18 N7 1.352(4) .
C18 C17 1.489(5) .
C10 C9 1.501(5) .
C8 H8 0.9500 .
C8 C3 1.389(5) .
C8 C7 1.376(6) .
N7 H7 0.8800 .
N7 C20 1.385(5) .
C9 H9A 0.9900 .
C9 H9B 0.9900 .
C11 C12 1.403(5) .
C11 C16 1.389(5) .
C21 H21 0.9500 .
C21 C20 1.388(5) .
C21 C22 1.371(5) .
C19 C20 1.400(5) .
C19 C24 1.390(5) .
C12 C13 1.386(5) .
C16 H16 0.9500 .
C16 C15 1.382(5) .
C25 C27 1.658(10) .
C25 C27' 1.406(10) .
C17 H17A 0.9900 .
C17 H17B 0.9900 .
C5 H5A 0.9500 .
C5 C6 1.371(6) .
C15 H15 0.9500 .
C15 C14 1.402(5) .
C23 H23 0.9500 .
C23 C24 1.375(5) .
C23 C22 1.400(6) .
C26 C28 1.590(7) .
C26 C28' 1.592(7) .
C24 H24 0.9500 .
C22 H22 0.9500 .
C14 H14 0.9500 .
C14 C13 1.375(5) .
C7 H7A 0.9500 .
C7 C6 1.398(7) .
C13 H13 0.9500 .
C6 H6 0.9500 .
O5 H5B 0.8400 .
O5 C29 1.422(5) .
O7 H7B 0.8400 .
O7 C31 1.324(8) .
C29 H29A 0.9800 .
C29 H29B 0.9800 .
C29 H29C 0.9800 .
C31 H31A 0.9800 .
C31 H31B 0.9800 .
C31 H31C 0.9800 .
C27 H27A 0.9900 .
C27 H27B 0.9900 .
C27 C28 1.514(12) .
C28 H28A 0.9900 .
C28 H28B 0.9900 .
C32 H32A 0.9800 .
C32 H32B 0.9800 .
C32 H32C 0.9800 .
C32 O8 1.374(5) .
O8 H8A 0.8400 .
O6 H6A 0.8400 .
O6 C30 1.396(6) .
C30 H30A 0.9800 .
C30 H30B 0.9800 .
C30 H30C 0.9800 .
C28' H28C 0.9900 .
C28' H28D 0.9900 .
C28' C27' 1.543(10) .
C27' H27C 0.9900 .
C27' H27D 0.9900 .

loop_
_geom_hbond_atom_site_label_D
_geom_hbond_atom_site_label_H
_geom_hbond_atom_site_label_A
_geom_hbond_distance_DH
_geom_hbond_distance_HA
_geom_hbond_distance_DA
_geom_hbond_angle_DHA
_geom_hbond_site_symmetry_A
_geom_hbond_publ_flag
N3 H3 O2 0.88 1.88 2.756(3) 174.9 1_455 yes
N5 H5 O3 0.88 2.58 3.197(4) 128.4 3_565 yes
N5 H5 O4 0.88 1.92 2.786(4) 166.3 3_565 yes
N7 H7 O7 0.88 1.83 2.703(5) 171.7 . yes
O5 H5B O2 0.84 1.85 2.673(4) 167.4 . yes
O7 H7B O5 0.84 1.80 2.636(4) 174.9 4_465 yes
O8 H8A O4 0.84 2.57 3.289(7) 144.8 . yes
O6 H6A O4 0.84 1.90 2.738(4) 173.2 . yes

loop_
_geom_torsion_atom_site_label_1
_geom_torsion_atom_site_label_2
_geom_torsion_atom_site_label_3
_geom_torsion_atom_site_label_4
_geom_torsion
_geom_torsion_site_symmetry_1
_geom_torsion_site_symmetry_2
_geom_torsion_site_symmetry_3
_geom_torsion_site_symmetry_4
Ni1 N2 C2 N3 177.4(2) . . . .
Ni1 N2 C2 C1 -2.9(4) . . . .
Ni1 N2 C3 C4 -176.2(3) . . . .
Ni1 N2 C3 C8 4.4(6) . . . .
Ni1 N1 C1 C2 4.4(3) . . . .
Ni1 N1 C9 C10 -33.6(3) . . . .
Ni1 N1 C17 C18 43.2(3) . . . .
Ni1 O3 C26 O4 -152.9(3) . . . .
Ni1 O3 C26 C28 44.2(6) . . . .
Ni1 O3 C26 C28' 1.3(8) . . . .
Ni1 N4 C10 N5 174.6(2) . . . .
Ni1 N4 C10 C9 -8.5(4) . . . .
Ni1 N4 C11 C12 -172.4(3) . . . .
Ni1 N4 C11 C16 6.9(6) . . . .
Ni1 O1 C25 O2 163.0(2) . . . .
Ni1 O1 C25 C27 -6.1(6) . . . .
Ni1 O1 C25 C27' -27.8(6) . . . .
Ni1 N6 C18 N7 -170.6(2) . . . .
Ni1 N6 C18 C17 6.4(4) . . . .
Ni1 N6 C19 C20 166.4(3) . . . .
Ni1 N6 C19 C24 -11.2(6) . . . .
O2 C25 C27 C28 -175.2(6) . . . .
O2 C25 C27' C28' -93.9(7) . . . .
N2 C2 C1 N1 -1.3(5) . . . .
O3 C26 C28 C27 -104.8(6) . . . .
O3 C26 C28' C27' 18.0(9) . . . .
O4 C26 C28 C27 93.2(7) . . . .
O4 C26 C28' C27' 176.1(6) . . . .
N3 C2 C1 N1 178.4(3) . . . .
N3 C4 C3 N2 -0.5(4) . . . .
N3 C4 C3 C8 179.0(3) . . . .
N3 C4 C5 C6 -179.2(4) . . . .
N4 C10 C9 N1 30.3(4) . . . .
N4 C11 C12 N5 0.5(4) . . . .
N4 C11 C12 C13 179.8(3) . . . .
N4 C11 C16 C15 179.3(3) . . . .
O1 C25 C27 C28 -5.0(9) . . . .
O1 C25 C27' C28' 96.8(6) . . . .
C2 N2 C3 C4 0.5(4) . . . .
C2 N2 C3 C8 -178.9(4) . . . .
C2 N3 C4 C3 0.2(4) . . . .
C2 N3 C4 C5 179.8(4) . . . .
N5 C10 C9 N1 -153.2(3) . . . .
N5 C12 C13 C14 179.7(4) . . . .
C4 N3 C2 N2 0.1(4) . . . .
C4 N3 C2 C1 -179.6(3) . . . .
C4 C5 C6 C7 0.3(7) . . . .
N6 C18 N7 C20 -0.1(4) . . . .
N6 C18 C17 N1 -36.1(5) . . . .
N6 C19 C20 N7 -0.8(4) . . . .
N6 C19 C20 C21 -178.8(3) . . . .
N6 C19 C24 C23 177.8(4) . . . .
C1 N1 C9 C10 85.2(3) . . . .
C1 N1 C17 C18 -73.6(4) . . . .
C18 N6 C19 C20 0.8(4) . . . .
C18 N6 C19 C24 -176.8(4) . . . .
C18 N7 C20 C21 178.2(4) . . . .
C18 N7 C20 C19 0.5(4) . . . .
C10 N4 C11 C12 -0.4(4) . . . .
C10 N4 C11 C16 178.9(4) . . . .
C10 N5 C12 C11 -0.4(4) . . . .
C10 N5 C12 C13 -179.7(4) . . . .
C8 C7 C6 C5 -0.5(8) . . . .
C3 N2 C2 N3 -0.4(4) . . . .
C3 N2 C2 C1 179.3(3) . . . .
C3 C4 C5 C6 0.3(6) . . . .
C3 C8 C7 C6 0.2(7) . . . .
N7 C18 C17 N1 140.6(4) . . . .
C9 N1 C1 C2 -113.2(3) . . . .
C9 N1 C17 C18 159.1(3) . . . .
C11 N4 C10 N5 0.1(4) . . . .
C11 N4 C10 C9 177.0(3) . . . .
C11 C12 C13 C14 0.6(5) . . . .
C11 C16 C15 C14 1.5(6) . . . .
C19 N6 C18 N7 -0.5(4) . . . .
C19 N6 C18 C17 176.6(3) . . . .
C12 N5 C10 N4 0.2(4) . . . .
C12 N5 C10 C9 -176.5(3) . . . .
C12 C11 C16 C15 -1.5(5) . . . .
C16 C11 C12 N5 -178.8(3) . . . .
C16 C11 C12 C13 0.5(5) . . . .
C16 C15 C14 C13 -0.5(6) . . . .
C25 C27 C28 C26 72.4(7) . . . .
C17 N1 C1 C2 118.2(3) . . . .
C17 N1 C9 C10 -148.0(3) . . . .
C17 C18 N7 C20 -177.0(3) . . . .
C5 C4 C3 N2 179.9(3) . . . .
C5 C4 C3 C8 -0.6(6) . . . .
C15 C14 C13 C12 -0.6(6) . . . .
C26 C28' C27' C25 -82.4(8) . . . .
C20 C21 C22 C23 0.2(6) . . . .
C20 C19 C24 C23 0.4(5) . . . .
C24 C19 C20 N7 177.1(3) . . . .
C24 C19 C20 C21 -0.9(5) . . . .
C24 C23 C22 C21 -0.7(6) . . . .
C22 C21 C20 N7 -176.8(4) . . . .
C22 C21 C20 C19 0.5(5) . . . .
C22 C23 C24 C19 0.3(6) . . . .
C7 C8 C3 N2 179.7(4) . . . .
C7 C8 C3 C4 0.4(6) . . . .
